data_7041151
loop_
_publ_author_name
'Ghosh, Abhijit'
'Adhikari, Sangita'
'Ta, Sabyasachi'
'Banik, Avishek'
'Dangar, Tushar Kanti'
'Mukhopadhyay, Subhra Kanti'
'Matalobos, Jes\'us Sanmart\'in'
'Brand\~ao, Paula'
'F\'elix, V\'itor'
'Das, Debasis'

_publ_section_title
;
 Tuning of azine derivatives for selective recognition of Ag(+) with the
 in vitro tracking of endophytic bacteria in rice root tissue.
;
_journal_issue 48
_journal_name_full 'Dalton transactions (Cambridge, England : 2003)'
_journal_page_first 19491
_journal_page_last 19499
_journal_paper_doi 10.1039/c6dt03117j
_journal_volume 45
_journal_year 2016
_chemical_formula_moiety 'C54 H66 Ag2 N14 O6, C H2 Cl2'
_chemical_formula_sum 'C55 H68 Ag2 Cl2 N14 O6'
_chemical_formula_weight 1307.87
_space_group_crystal_system triclinic
_space_group_IT_number 2
_space_group_name_Hall '-P 1'
_space_group_name_H-M_alt 'P -1'
_symmetry_space_group_name_Hall '-P 1'
_symmetry_space_group_name_H-M 'P -1'
_atom_sites_solution_hydrogens geom
_audit_creation_method SHELXL-2016/4
_audit_update_record
;
2016-11-03 deposited with the CCDC.
2016-11-09 downloaded from the CCDC.
;
_cell_angle_alpha 71.209(2)
_cell_angle_beta 76.812(2)
_cell_angle_gamma 79.526(2)
_cell_formula_units_Z 1
_cell_length_a 9.7677(6)
_cell_length_b 11.6665(6)
_cell_length_c 13.4972(8)
_cell_measurement_reflns_used 530
_cell_measurement_temperature 149(2)
_cell_measurement_theta_max 26.00
_cell_measurement_theta_min 2.80
_cell_volume 1407.87(14)
_computing_cell_refinement 'Bruker SMART'
_computing_data_collection 'Bruker SMART'
_computing_data_reduction 'Bruker SAINT'
_computing_molecular_graphics 'Mercury CSD 2.0 (C. F. Macrae, et al J. Appl. Cryst., 41, 466-470, 2008)'
_computing_publication_material 'SHELXL-2016/4 (Sheldrick, 2016)'
_computing_structure_refinement 'SHELXL-2016/4 (Sheldrick, 2016)'
_computing_structure_solution 'SHELXS 2013/1 (Sheldrick, 2008)'
_diffrn_ambient_temperature 149(2)
_diffrn_measured_fraction_theta_full 0.999
_diffrn_measured_fraction_theta_max 0.995
_diffrn_measurement_device_type 'Bruker D8 QUEST CCD'
_diffrn_measurement_method 'omega and phi scans'
_diffrn_radiation_type MoK\a
_diffrn_radiation_wavelength 0.71073
_diffrn_reflns_av_R_equivalents 0.0313
_diffrn_reflns_av_unetI/netI 0.0188
_diffrn_reflns_Laue_measured_fraction_full 0.999
_diffrn_reflns_Laue_measured_fraction_max 0.995
_diffrn_reflns_limit_h_max 13
_diffrn_reflns_limit_h_min -13
_diffrn_reflns_limit_k_max 16
_diffrn_reflns_limit_k_min -16
_diffrn_reflns_limit_l_max 19
_diffrn_reflns_limit_l_min -19
_diffrn_reflns_number 66638
_diffrn_reflns_point_group_measured_fraction_full 0.999
_diffrn_reflns_point_group_measured_fraction_max 0.995
_diffrn_reflns_theta_full 25.242
_diffrn_reflns_theta_max 30.617
_diffrn_reflns_theta_min 2.076
_diffrn_source 'fine-focus sealed tube'
_exptl_absorpt_coefficient_mu 0.854
_exptl_absorpt_correction_T_max 0.7461
_exptl_absorpt_correction_T_min 0.7041
_exptl_absorpt_correction_type multi-scan
_exptl_absorpt_process_details 'SADABS 2014/5 (Bruker, 2014)'
_exptl_crystal_colour bronze
_exptl_crystal_density_diffrn 1.543
_exptl_crystal_description plate
_exptl_crystal_F_000 672
_exptl_crystal_size_max 0.140
_exptl_crystal_size_mid 0.060
_exptl_crystal_size_min 0.030
_refine_diff_density_max 0.538
_refine_diff_density_min -0.775
_refine_diff_density_rms 0.073
_refine_ls_extinction_method none
_refine_ls_goodness_of_fit_ref 1.044
_refine_ls_hydrogen_treatment constr
_refine_ls_matrix_type full
_refine_ls_number_parameters 376
_refine_ls_number_reflns 8626
_refine_ls_number_restraints 0
_refine_ls_restrained_S_all 1.044
_refine_ls_R_factor_all 0.0320
_refine_ls_R_factor_gt 0.0255
_refine_ls_shift/su_max 0.001
_refine_ls_shift/su_mean 0.000
_refine_ls_structure_factor_coef Fsqd
_refine_ls_weighting_details 'w=1/[\s^2^(Fo^2^)+(0.0344P)^2^+0.6506P] where P=(Fo^2^+2Fc^2^)/3'
_refine_ls_weighting_scheme calc
_refine_ls_wR_factor_gt 0.0638
_refine_ls_wR_factor_ref 0.0669
_reflns_Friedel_coverage 0.000
_reflns_number_gt 7637
_reflns_number_total 8626
_reflns_threshold_expression 'I > 2\s(I)'
_cod_data_source_file c6dt03117j2.cif
_cod_data_source_block compound_Ag_LL
_cod_depositor_comments 'Adding full bibliography for 7041149--7041154.cif.'
_cod_database_code 7041151
_shelx_shelxl_version_number 2016/4
_shelx_space_group_comment
;
The symmetry employed for this shelxl refinement is uniquely defined
by the following loop, which should always be used as a source of
symmetry information in preference to the above space-group names.
They are only intended as comments.
;
_shelx_estimated_absorpt_t_min 0.890
_shelx_estimated_absorpt_t_max 0.975

loop_
_space_group_symop_operation_xyz
'x, y, z'
'-x, -y, -z'

loop_
_atom_site_label
_atom_site_type_symbol
_atom_site_fract_x
_atom_site_fract_y
_atom_site_fract_z
_atom_site_U_iso_or_equiv
_atom_site_adp_type
_atom_site_occupancy
_atom_site_site_symmetry_order
_atom_site_calc_flag
_atom_site_refinement_flags_posn
_atom_site_refinement_flags_adp
_atom_site_refinement_flags_occupancy
_atom_site_disorder_assembly
_atom_site_disorder_group
AG1 Ag 0.41730(2) 0.34678(2) 0.19324(2) 0.02424(4) Uani 1 1 d . . . . .
C1 C 0.41216(18) 0.10059(18) -0.19226(14) 0.0352(4) Uani 1 1 d . . . . .
H H 0.456025 0.171133 -0.195363 0.053 Uiso 1 1 calc R U . . .
HA H 0.411906 0.100111 -0.264687 0.053 Uiso 1 1 calc R U . . .
HB H 0.466125 0.025475 -0.155817 0.053 Uiso 1 1 calc R U . . .
C2 C 0.15834(19) 0.09262(16) -0.18424(14) 0.0323(3) Uani 1 1 d . . . . .
HC H 0.099450 0.031781 -0.133368 0.048 Uiso 1 1 calc R U . . .
HD H 0.202174 0.065092 -0.246855 0.048 Uiso 1 1 calc R U . . .
HE H 0.099323 0.170573 -0.206078 0.048 Uiso 1 1 calc R U . . .
C3 C 0.23593(15) 0.13395(13) -0.04035(11) 0.0222(3) Uani 1 1 d . . . . .
C4 C 0.34327(15) 0.14164(13) 0.01153(12) 0.0235(3) Uani 1 1 d . . . . .
HF H 0.439827 0.126311 -0.019354 0.028 Uiso 1 1 calc R U . . .
C5 C 0.31027(15) 0.17084(13) 0.10568(12) 0.0231(3) Uani 1 1 d . . . . .
HG H 0.384822 0.174528 0.138698 0.028 Uiso 1 1 calc R U . . .
C6 C 0.16962(15) 0.19539(13) 0.15450(11) 0.0219(3) Uani 1 1 d . . . . .
C7 C 0.06335(16) 0.18215(14) 0.10612(12) 0.0248(3) Uani 1 1 d . . . . .
HH H -0.032838 0.193921 0.139239 0.030 Uiso 1 1 calc R U . . .
C8 C 0.09422(16) 0.15252(14) 0.01182(12) 0.0247(3) Uani 1 1 d . . . . .
HI H 0.019178 0.144444 -0.018622 0.030 Uiso 1 1 calc R U . . .
C9 C 0.13076(16) 0.23065(13) 0.25165(11) 0.0234(3) Uani 1 1 d . . . . .
HJ H 0.037375 0.222127 0.291082 0.028 Uiso 1 1 calc R U . . .
C10 C 0.24499(15) 0.32279(13) 0.42831(11) 0.0226(3) Uani 1 1 d . . . . .
HK H 0.341493 0.320052 0.394121 0.027 Uiso 1 1 calc R U . . .
C11 C 0.20698(15) 0.35606(12) 0.52643(11) 0.0202(2) Uani 1 1 d . . . . .
C12 C 0.31206(16) 0.37605(15) 0.57149(12) 0.0267(3) Uani 1 1 d . . . . .
HL H 0.408208 0.365522 0.537868 0.032 Uiso 1 1 calc R U . . .
C13 C 0.28067(16) 0.41069(16) 0.66351(12) 0.0276(3) Uani 1 1 d . . . . .
HM H 0.355217 0.423084 0.692101 0.033 Uiso 1 1 calc R U . . .
C14 C 0.13948(15) 0.42791(13) 0.71556(11) 0.0229(3) Uani 1 1 d . . . . .
C15 C 0.03318(15) 0.40676(13) 0.67017(11) 0.0223(3) Uani 1 1 d . . . . .
HN H -0.063139 0.416378 0.703694 0.027 Uiso 1 1 calc R U . . .
C16 C 0.06663(15) 0.37252(13) 0.57836(11) 0.0214(3) Uani 1 1 d . . . . .
HO H -0.007314 0.359695 0.549409 0.026 Uiso 1 1 calc R U . . .
C17 C 0.2178(2) 0.4781(2) 0.85472(15) 0.0438(5) Uani 1 1 d . . . . .
HP H 0.271374 0.398385 0.881156 0.066 Uiso 1 1 calc R U . . .
HQ H 0.175699 0.511746 0.914160 0.066 Uiso 1 1 calc R U . . .
HR H 0.281590 0.533519 0.801948 0.066 Uiso 1 1 calc R U . . .
C19 C 0.41916(14) 0.62020(13) 0.04549(10) 0.0191(2) Uani 1 1 d . . . . .
HS H 0.419770 0.677277 -0.023106 0.023 Uiso 1 1 calc R U . . .
C20 C 0.36140(14) 0.66459(12) 0.13639(10) 0.0180(2) Uani 1 1 d . . . . .
C21 C 0.28370(15) 0.78116(13) 0.12041(11) 0.0207(2) Uani 1 1 d . . . . .
HT H 0.270586 0.827511 0.050406 0.025 Uiso 1 1 calc R U . . .
C22 C 0.22615(15) 0.83003(13) 0.20317(11) 0.0217(3) Uani 1 1 d . . . . .
HU H 0.173480 0.908636 0.189448 0.026 Uiso 1 1 calc R U . . .
C23 C 0.24456(14) 0.76454(13) 0.30836(11) 0.0199(2) Uani 1 1 d . . . . .
C24 C 0.32639(14) 0.64817(13) 0.32421(11) 0.0201(2) Uani 1 1 d . . . . .
HV H 0.342882 0.602531 0.393579 0.024 Uiso 1 1 calc R U . . .
C25 C 0.38194(14) 0.60091(12) 0.24035(11) 0.0189(2) Uani 1 1 d . . . . .
HW H 0.435798 0.522818 0.253302 0.023 Uiso 1 1 calc R U . . .
C26 C 0.0835(2) 0.91576(16) 0.38360(15) 0.0379(4) Uani 1 1 d . . . . .
HX H 0.130624 0.988702 0.367317 0.057 Uiso 1 1 calc R U . . .
HY H 0.016507 0.906254 0.451145 0.057 Uiso 1 1 calc R U . . .
HZ H 0.032332 0.924179 0.326578 0.057 Uiso 1 1 calc R U . . .
C27 C 0.22375(18) 0.74702(17) 0.49683(13) 0.0324(3) Uani 1 1 d . . . . .
H0AA H 0.179619 0.671223 0.527465 0.049 Uiso 1 1 calc R U . . .
H1AA H 0.188567 0.799727 0.543176 0.049 Uiso 1 1 calc R U . . .
H2AA H 0.326753 0.728111 0.490451 0.049 Uiso 1 1 calc R U . . .
N1 N 0.26805(15) 0.10806(14) -0.13451(11) 0.0311(3) Uani 1 1 d . . . . .
N2 N 0.21641(13) 0.27310(11) 0.28754(9) 0.0218(2) Uani 1 1 d . . . . .
N3 N 0.15526(14) 0.29688(11) 0.38522(10) 0.0235(2) Uani 1 1 d . . . . .
N4 N 0.10639(16) 0.46429(17) 0.80565(12) 0.0376(3) Uani 1 1 d . . . . .
N5 N 0.47023(12) 0.50855(11) 0.05023(8) 0.0185(2) Uani 1 1 d . . . . .
N6 N 0.18860(14) 0.80929(12) 0.39214(10) 0.0259(3) Uani 1 1 d . . . . .
N10 N 0.67607(14) 0.20472(13) 0.26592(10) 0.0278(3) Uani 1 1 d . . . . .
O11 O 0.59941(13) 0.28236(12) 0.30824(10) 0.0364(3) Uani 1 1 d . . . . .
O12 O 0.64496(16) 0.19250(13) 0.18505(11) 0.0426(3) Uani 1 1 d . . . . .
O13 O 0.77864(14) 0.14175(14) 0.30374(11) 0.0415(3) Uani 1 1 d . . . . .
C18 C -0.03473(18) 0.46205(17) 0.86887(13) 0.0328(3) Uani 1 1 d . . . . .
H3AA H -0.104450 0.496425 0.821904 0.049 Uiso 1 1 calc R U . . .
H4AA H -0.045178 0.510489 0.918060 0.049 Uiso 1 1 calc R U . . .
H5AA H -0.050202 0.377704 0.909501 0.049 Uiso 1 1 calc R U . . .
C100 C 0.4601(5) 0.0581(4) 0.5172(3) 0.0439(9) Uani 0.5 1 d . . P A -1
H10A H 0.486329 0.141852 0.482694 0.053 Uiso 0.5 1 calc R U P A -1
H10B H 0.372794 0.062995 0.570656 0.053 Uiso 0.5 1 calc R U P A -1
CL1A Cl 0.5919(3) -0.0281(2) 0.5810(3) 0.0506(5) Uani 0.5 1 d . . P A -1
CL1B Cl 0.4235(5) 0.0036(4) 0.4208(3) 0.0907(12) Uani 0.5 1 d . . P A -1

loop_
_atom_site_aniso_label
_atom_site_aniso_U_11
_atom_site_aniso_U_22
_atom_site_aniso_U_33
_atom_site_aniso_U_23
_atom_site_aniso_U_13
_atom_site_aniso_U_12
AG1 0.03100(6) 0.02516(6) 0.01651(5) -0.00820(4) 0.00321(4) -0.00888(4)
C1 0.0304(8) 0.0491(10) 0.0287(8) -0.0190(7) -0.0020(6) -0.0018(7)
C2 0.0376(9) 0.0368(8) 0.0302(8) -0.0148(7) -0.0126(7) -0.0065(7)
C3 0.0263(7) 0.0203(6) 0.0211(6) -0.0061(5) -0.0048(5) -0.0051(5)
C4 0.0220(6) 0.0248(6) 0.0263(7) -0.0111(5) -0.0038(5) -0.0034(5)
C5 0.0237(7) 0.0223(6) 0.0262(7) -0.0098(5) -0.0063(5) -0.0027(5)
C6 0.0261(7) 0.0199(6) 0.0200(6) -0.0064(5) -0.0023(5) -0.0052(5)
C7 0.0214(6) 0.0277(7) 0.0254(7) -0.0091(6) -0.0007(5) -0.0058(5)
C8 0.0232(7) 0.0282(7) 0.0256(7) -0.0086(6) -0.0058(5) -0.0070(5)
C9 0.0266(7) 0.0218(6) 0.0204(6) -0.0056(5) -0.0008(5) -0.0047(5)
C10 0.0236(6) 0.0247(6) 0.0173(6) -0.0054(5) 0.0008(5) -0.0039(5)
C11 0.0218(6) 0.0215(6) 0.0158(6) -0.0047(5) -0.0013(5) -0.0026(5)
C12 0.0189(6) 0.0387(8) 0.0236(7) -0.0117(6) -0.0017(5) -0.0037(6)
C13 0.0209(7) 0.0411(8) 0.0240(7) -0.0117(6) -0.0047(5) -0.0066(6)
C14 0.0242(7) 0.0267(7) 0.0184(6) -0.0069(5) -0.0023(5) -0.0061(5)
C15 0.0180(6) 0.0280(7) 0.0218(6) -0.0093(5) -0.0017(5) -0.0040(5)
C16 0.0205(6) 0.0250(6) 0.0194(6) -0.0068(5) -0.0029(5) -0.0049(5)
C17 0.0408(10) 0.0729(14) 0.0312(9) -0.0273(9) -0.0008(7) -0.0252(9)
C19 0.0182(6) 0.0240(6) 0.0155(6) -0.0077(5) 0.0002(4) -0.0040(5)
C20 0.0169(6) 0.0217(6) 0.0165(6) -0.0083(5) 0.0003(4) -0.0045(5)
C21 0.0216(6) 0.0220(6) 0.0174(6) -0.0057(5) -0.0013(5) -0.0029(5)
C22 0.0206(6) 0.0214(6) 0.0232(6) -0.0094(5) -0.0005(5) -0.0017(5)
C23 0.0181(6) 0.0243(6) 0.0204(6) -0.0121(5) 0.0018(5) -0.0072(5)
C24 0.0215(6) 0.0251(6) 0.0162(6) -0.0088(5) -0.0025(5) -0.0052(5)
C25 0.0190(6) 0.0209(6) 0.0186(6) -0.0084(5) -0.0023(5) -0.0033(5)
C26 0.0509(11) 0.0309(8) 0.0309(8) -0.0177(7) 0.0013(7) 0.0030(7)
C27 0.0339(8) 0.0473(10) 0.0233(7) -0.0209(7) -0.0031(6) -0.0061(7)
N1 0.0281(6) 0.0459(8) 0.0259(6) -0.0186(6) -0.0039(5) -0.0074(6)
N2 0.0275(6) 0.0208(5) 0.0159(5) -0.0055(4) -0.0005(4) -0.0037(4)
N3 0.0280(6) 0.0250(6) 0.0167(5) -0.0080(4) 0.0006(4) -0.0039(5)
N4 0.0289(7) 0.0673(11) 0.0268(7) -0.0269(7) 0.0029(5) -0.0174(7)
N5 0.0193(5) 0.0243(5) 0.0129(5) -0.0083(4) 0.0014(4) -0.0050(4)
N6 0.0283(6) 0.0304(6) 0.0221(6) -0.0160(5) 0.0015(5) -0.0040(5)
N10 0.0278(6) 0.0341(7) 0.0204(6) -0.0054(5) -0.0019(5) -0.0088(5)
O11 0.0346(6) 0.0412(7) 0.0333(6) -0.0150(5) -0.0034(5) -0.0001(5)
O12 0.0556(8) 0.0473(8) 0.0306(6) -0.0151(6) -0.0201(6) 0.0023(6)
O13 0.0322(6) 0.0622(9) 0.0342(7) -0.0233(6) -0.0118(5) 0.0081(6)
C18 0.0308(8) 0.0435(9) 0.0247(7) -0.0151(7) 0.0004(6) -0.0033(7)
C100 0.055(2) 0.041(2) 0.0312(18) -0.0085(15) -0.0089(17) 0.0029(17)
CL1A 0.0448(7) 0.0440(7) 0.0555(12) 0.0001(7) -0.0131(7) -0.0083(5)
CL1B 0.123(3) 0.112(3) 0.0579(17) -0.0459(17) -0.0016(14) -0.0459(19)

loop_
_atom_type_symbol
_atom_type_description
_atom_type_scat_dispersion_real
_atom_type_scat_dispersion_imag
_atom_type_scat_source
C C 0.0033 0.0016 'International Tables Vol C Tables 4.2.6.8 and 6.1.1.4'
H H 0.0000 0.0000 'International Tables Vol C Tables 4.2.6.8 and 6.1.1.4'
N N 0.0061 0.0033 'International Tables Vol C Tables 4.2.6.8 and 6.1.1.4'
O O 0.0106 0.0060 'International Tables Vol C Tables 4.2.6.8 and 6.1.1.4'
Cl Cl 0.1484 0.1585 'International Tables Vol C Tables 4.2.6.8 and 6.1.1.4'
Ag Ag -0.8971 1.1015 'International Tables Vol C Tables 4.2.6.8 and 6.1.1.4'

loop_
_geom_angle_atom_site_label_1
_geom_angle_atom_site_label_2
_geom_angle_atom_site_label_3
_geom_angle
_geom_angle_site_symmetry_1
_geom_angle_site_symmetry_3
N2 AG1 N5 134.36(4) . .
N2 AG1 O11 108.91(4) . .
N5 AG1 O11 112.48(4) . .
N2 AG1 O12 117.46(5) . .
N5 AG1 O12 103.59(4) . .
O11 AG1 O12 50.31(4) . .
N1 C1 H 109.5 . .
N1 C1 HA 109.5 . .
H C1 HA 109.5 . .
N1 C1 HB 109.5 . .
H C1 HB 109.5 . .
HA C1 HB 109.5 . .
N1 C2 HC 109.5 . .
N1 C2 HD 109.5 . .
HC C2 HD 109.5 . .
N1 C2 HE 109.5 . .
HC C2 HE 109.5 . .
HD C2 HE 109.5 . .
N1 C3 C8 121.84(13) . .
N1 C3 C4 121.37(13) . .
C8 C3 C4 116.78(13) . .
C5 C4 C3 121.20(13) . .
C5 C4 HF 119.4 . .
C3 C4 HF 119.4 . .
C4 C5 C6 121.90(13) . .
C4 C5 HG 119.0 . .
C6 C5 HG 119.0 . .
C7 C6 C5 116.99(13) . .
C7 C6 C9 119.51(13) . .
C5 C6 C9 123.49(13) . .
C8 C7 C6 121.93(14) . .
C8 C7 HH 119.0 . .
C6 C7 HH 119.0 . .
C7 C8 C3 121.05(13) . .
C7 C8 HI 119.5 . .
C3 C8 HI 119.5 . .
N2 C9 C6 123.45(13) . .
N2 C9 HJ 118.3 . .
C6 C9 HJ 118.3 . .
N3 C10 C11 123.40(13) . .
N3 C10 HK 118.3 . .
C11 C10 HK 118.3 . .
C12 C11 C16 117.28(13) . .
C12 C11 C10 119.91(13) . .
C16 C11 C10 122.79(13) . .
C13 C12 C11 121.97(14) . .
C13 C12 HL 119.0 . .
C11 C12 HL 119.0 . .
C12 C13 C14 120.83(14) . .
C12 C13 HM 119.6 . .
C14 C13 HM 119.6 . .
N4 C14 C13 121.57(14) . .
N4 C14 C15 121.31(13) . .
C13 C14 C15 117.11(13) . .
C16 C15 C14 121.16(13) . .
C16 C15 HN 119.4 . .
C14 C15 HN 119.4 . .
C15 C16 C11 121.64(13) . .
C15 C16 HO 119.2 . .
C11 C16 HO 119.2 . .
N4 C17 HP 109.5 . .
N4 C17 HQ 109.5 . .
HP C17 HQ 109.5 . .
N4 C17 HR 109.5 . .
HP C17 HR 109.5 . .
HQ C17 HR 109.5 . .
N5 C19 C20 124.99(12) . .
N5 C19 HS 117.5 . .
C20 C19 HS 117.5 . .
C25 C20 C21 117.12(12) . .
C25 C20 C19 124.17(12) . .
C21 C20 C19 118.67(12) . .
C22 C21 C20 122.00(13) . .
C22 C21 HT 119.0 . .
C20 C21 HT 119.0 . .
C21 C22 C23 120.75(13) . .
C21 C22 HU 119.6 . .
C23 C22 HU 119.6 . .
N6 C23 C22 122.47(13) . .
N6 C23 C24 120.20(13) . .
C22 C23 C24 117.33(12) . .
C25 C24 C23 120.83(13) . .
C25 C24 HV 119.6 . .
C23 C24 HV 119.6 . .
C24 C25 C20 121.93(13) . .
C24 C25 HW 119.0 . .
C20 C25 HW 119.0 . .
N6 C26 HX 109.5 . .
N6 C26 HY 109.5 . .
HX C26 HY 109.5 . .
N6 C26 HZ 109.5 . .
HX C26 HZ 109.5 . .
HY C26 HZ 109.5 . .
N6 C27 H0AA 109.5 . .
N6 C27 H1AA 109.5 . .
H0AA C27 H1AA 109.5 . .
N6 C27 H2AA 109.5 . .
H0AA C27 H2AA 109.5 . .
H1AA C27 H2AA 109.5 . .
C3 N1 C1 121.47(13) . .
C3 N1 C2 121.29(14) . .
C1 N1 C2 117.18(13) . .
C9 N2 N3 112.73(12) . .
C9 N2 AG1 125.23(10) . .
N3 N2 AG1 120.38(9) . .
C10 N3 N2 112.92(12) . .
C14 N4 C18 121.37(14) . .
C14 N4 C17 120.36(14) . .
C18 N4 C17 116.66(14) . .
C19 N5 N5 113.46(14) . 2_665
C19 N5 AG1 124.07(9) . .
N5 N5 AG1 120.26(11) 2_665 .
C23 N6 C26 121.86(14) . .
C23 N6 C27 121.16(13) . .
C26 N6 C27 116.83(13) . .
O13 N10 O12 120.75(14) . .
O13 N10 O11 120.86(14) . .
O12 N10 O11 118.38(14) . .
N10 O11 AG1 98.24(9) . .
N10 O12 AG1 92.90(10) . .
N4 C18 H3AA 109.5 . .
N4 C18 H4AA 109.5 . .
H3AA C18 H4AA 109.5 . .
N4 C18 H5AA 109.5 . .
H3AA C18 H5AA 109.5 . .
H4AA C18 H5AA 109.5 . .
CL1A C100 CL1B 114.5(3) . .
CL1A C100 H10A 108.6 . .
CL1B C100 H10A 108.6 . .
CL1A C100 H10B 108.6 . .
CL1B C100 H10B 108.6 . .
H10A C100 H10B 107.6 . .

loop_
_geom_bond_atom_site_label_1
_geom_bond_atom_site_label_2
_geom_bond_distance
_geom_bond_site_symmetry_2
AG1 N2 2.2311(12) .
AG1 N5 2.2600(11) .
AG1 O11 2.4820(13) .
AG1 O12 2.5996(14) .
C1 N1 1.447(2) .
C1 H 0.9800 .
C1 HA 0.9800 .
C1 HB 0.9800 .
C2 N1 1.452(2) .
C2 HC 0.9800 .
C2 HD 0.9800 .
C2 HE 0.9800 .
C3 N1 1.3550(19) .
C3 C8 1.415(2) .
C3 C4 1.417(2) .
C4 C5 1.374(2) .
C4 HF 0.9500 .
C5 C6 1.403(2) .
C5 HG 0.9500 .
C6 C7 1.400(2) .
C6 C9 1.4478(19) .
C7 C8 1.379(2) .
C7 HH 0.9500 .
C8 HI 0.9500 .
C9 N2 1.2924(19) .
C9 HJ 0.9500 .
C10 N3 1.2806(19) .
C10 C11 1.4481(19) .
C10 HK 0.9500 .
C11 C12 1.393(2) .
C11 C16 1.4000(19) .
C12 C13 1.380(2) .
C12 HL 0.9500 .
C13 C14 1.409(2) .
C13 HM 0.9500 .
C14 N4 1.3662(19) .
C14 C15 1.413(2) .
C15 C16 1.3743(19) .
C15 HN 0.9500 .
C16 HO 0.9500 .
C17 N4 1.453(2) .
C17 HP 0.9800 .
C17 HQ 0.9800 .
C17 HR 0.9800 .
C19 N5 1.2939(18) .
C19 C20 1.4418(17) .
C19 HS 0.9500 .
C20 C25 1.4014(19) .
C20 C21 1.4081(19) .
C21 C22 1.3770(19) .
C21 HT 0.9500 .
C22 C23 1.414(2) .
C22 HU 0.9500 .
C23 N6 1.3581(17) .
C23 C24 1.423(2) .
C24 C25 1.3757(18) .
C24 HV 0.9500 .
C25 HW 0.9500 .
C26 N6 1.452(2) .
C26 HX 0.9800 .
C26 HY 0.9800 .
C26 HZ 0.9800 .
C27 N6 1.453(2) .
C27 H0AA 0.9800 .
C27 H1AA 0.9800 .
C27 H2AA 0.9800 .
N2 N3 1.4099(16) .
N4 C18 1.446(2) .
N5 N5 1.410(2) 2_665
N10 O13 1.2362(19) .
N10 O12 1.2536(18) .
N10 O11 1.2645(18) .
C18 H3AA 0.9800 .
C18 H4AA 0.9800 .
C18 H5AA 0.9800 .
C100 CL1A 1.699(5) .
C100 CL1B 1.747(6) .
C100 H10A 0.9900 .
C100 H10B 0.9900 .

loop_
_geom_torsion_atom_site_label_1
_geom_torsion_atom_site_label_2
_geom_torsion_atom_site_label_3
_geom_torsion_atom_site_label_4
_geom_torsion
_geom_torsion_site_symmetry_4
N1 C3 C4 C5 178.39(14) .
C8 C3 C4 C5 -2.7(2) .
C3 C4 C5 C6 -0.5(2) .
C4 C5 C6 C7 3.5(2) .
C4 C5 C6 C9 -177.74(14) .
C5 C6 C7 C8 -3.3(2) .
C9 C6 C7 C8 177.92(14) .
C6 C7 C8 C3 0.1(2) .
N1 C3 C8 C7 -178.17(15) .
C4 C3 C8 C7 2.9(2) .
C7 C6 C9 N2 -162.73(14) .
C5 C6 C9 N2 18.5(2) .
N3 C10 C11 C12 176.26(14) .
N3 C10 C11 C16 -5.4(2) .
C16 C11 C12 C13 0.0(2) .
C10 C11 C12 C13 178.44(15) .
C11 C12 C13 C14 -0.3(3) .
C12 C13 C14 N4 -178.82(17) .
C12 C13 C14 C15 0.7(2) .
N4 C14 C15 C16 178.69(15) .
C13 C14 C15 C16 -0.9(2) .
C14 C15 C16 C11 0.6(2) .
C12 C11 C16 C15 -0.1(2) .
C10 C11 C16 C15 -178.52(14) .
N5 C19 C20 C25 15.4(2) .
N5 C19 C20 C21 -167.14(13) .
C25 C20 C21 C22 -1.9(2) .
C19 C20 C21 C22 -179.56(13) .
C20 C21 C22 C23 0.7(2) .
C21 C22 C23 N6 -179.52(13) .
C21 C22 C23 C24 1.1(2) .
N6 C23 C24 C25 179.02(13) .
C22 C23 C24 C25 -1.55(19) .
C23 C24 C25 C20 0.3(2) .
C21 C20 C25 C24 1.43(19) .
C19 C20 C25 C24 178.92(13) .
C8 C3 N1 C1 174.07(15) .
C4 C3 N1 C1 -7.0(2) .
C8 C3 N1 C2 -2.8(2) .
C4 C3 N1 C2 176.06(15) .
C6 C9 N2 N3 -178.00(13) .
C6 C9 N2 AG1 16.7(2) .
C11 C10 N3 N2 177.12(12) .
C9 N2 N3 C10 170.95(13) .
AG1 N2 N3 C10 -22.98(16) .
C13 C14 N4 C18 -169.38(17) .
C15 C14 N4 C18 11.1(3) .
C13 C14 N4 C17 -4.3(3) .
C15 C14 N4 C17 176.12(17) .
C20 C19 N5 N5 -175.40(13) 2_665
C20 C19 N5 AG1 21.52(19) .
C22 C23 N6 C26 12.4(2) .
C24 C23 N6 C26 -168.18(15) .
C22 C23 N6 C27 -172.25(14) .
C24 C23 N6 C27 7.2(2) .
O13 N10 O11 AG1 -175.28(13) .
O12 N10 O11 AG1 4.23(15) .
O13 N10 O12 AG1 175.51(13) .
O11 N10 O12 AG1 -4.00(15) .
